data_7011706
loop_
_publ_author_name
'Amoroso, Angelo J.'
'Burrows, Miles W.'
'Gelbrich, Thomas'
'Haigh, Robert'
'Hursthouse, Michael B.'

_publ_section_title
;
 The oxidation and subsequent co-ordination chemistries of
 4',4&#x2033;-diphenyl-2,2':6',2&#x2033;:6&#x2033;,2&#x2034;-quaterpyridine
;
_journal_issue 12
_journal_name_full 'Journal of the Chemical Society, Dalton Transactions'
_journal_page_first 2415
_journal_paper_doi 10.1039/b203087j
_journal_year 2002
_chemical_formula_sum 'C68 H50 Cl3 N10 O16 Tb'
_chemical_formula_weight 1528.45
_chemical_name_systematic
; 
? 
;
_space_group_IT_number 2
_symmetry_cell_setting triclinic
_symmetry_space_group_name_Hall '-P 1'
_symmetry_space_group_name_H-M 'P -1'
_atom_sites_solution_hydrogens geom
_atom_sites_solution_primary direct
_atom_sites_solution_secondary difmap
_audit_creation_method SHELXL-97
_cell_angle_alpha 69.9040(15)
_cell_angle_beta 65.6000(16)
_cell_angle_gamma 66.882(2)
_cell_formula_units_Z 2
_cell_length_a 15.3287(5)
_cell_length_b 15.4120(6)
_cell_length_c 17.7298(10)
_cell_measurement_temperature 120(2)
_cell_volume 3424.9(3)
_computing_structure_refinement 'SHELXL-97 (Sheldrick, 1997)'
_computing_structure_solution 'SHELXS-97 (Sheldrick, 1990)'
_diffrn_ambient_temperature 120(2)
_diffrn_measured_fraction_theta_full 0.984
_diffrn_measured_fraction_theta_max 0.984
_diffrn_radiation_monochromator graphite
_diffrn_radiation_source 'fine-focus sealed tube'
_diffrn_radiation_type MoK\a
_diffrn_radiation_wavelength 0.71073
_diffrn_reflns_av_R_equivalents 0.0946
_diffrn_reflns_av_sigmaI/netI 0.2098
_diffrn_reflns_limit_h_max 18
_diffrn_reflns_limit_h_min -17
_diffrn_reflns_limit_k_max 18
_diffrn_reflns_limit_k_min -17
_diffrn_reflns_limit_l_max 21
_diffrn_reflns_limit_l_min -19
_diffrn_reflns_number 23857
_diffrn_reflns_theta_full 25.00
_diffrn_reflns_theta_max 25.00
_diffrn_reflns_theta_min 2.94
_exptl_absorpt_coefficient_mu 1.224
_exptl_absorpt_correction_T_max 0.9527
_exptl_absorpt_correction_T_min 0.8377
_exptl_crystal_colour colourless
_exptl_crystal_density_diffrn 1.482
_exptl_crystal_density_method 'not measured'
_exptl_crystal_description Plate
_exptl_crystal_F_000 1544
_exptl_crystal_size_max 0.15
_exptl_crystal_size_mid 0.15
_exptl_crystal_size_min 0.04
_refine_diff_density_max 1.620
_refine_diff_density_min -0.958
_refine_diff_density_rms 0.149
_refine_ls_extinction_method none
_refine_ls_goodness_of_fit_ref 1.038
_refine_ls_hydrogen_treatment mixed
_refine_ls_matrix_type full
_refine_ls_number_parameters 884
_refine_ls_number_reflns 11870
_refine_ls_number_restraints 0
_refine_ls_restrained_S_all 1.038
_refine_ls_R_factor_all 0.1435
_refine_ls_R_factor_gt 0.0726
_refine_ls_shift/su_max 0.001
_refine_ls_shift/su_mean 0.000
_refine_ls_structure_factor_coef Fsqd
_refine_ls_weighting_details 'calc w=1/[\s^2^(Fo^2^)+(0.0007P)^2^+5.0000P] where P=(Fo^2^+2Fc^2^)/3'
_refine_ls_weighting_scheme calc
_refine_ls_wR_factor_gt 0.1125
_refine_ls_wR_factor_ref 0.1273
_reflns_number_gt 6655
_reflns_number_total 11870
_reflns_threshold_expression >2sigma(I)
_cod_data_source_file b203087j.txt
_cod_data_source_block s92
_cod_depositor_comments
;
The following automatic conversions were performed:
'_symmetry_cell_setting' value 'Triclinic' changed to 'triclinic'
according to '/home/saulius/struct/CIF-dictionaries/cif_core.dic'
dictionary named 'cif_core.dic' version 2.4.1 from 2010-06-29.

Automatic conversion script
Id: cif_fix_enum 1527 2010-12-29 10:47:43Z saulius 
;
_cod_original_sg_symbol_H-M P-1
_cod_database_code 7011706

loop_
_symmetry_equiv_pos_as_xyz
'x, y, z'
'-x, -y, -z'

loop_
_atom_site_label
_atom_site_type_symbol
_atom_site_fract_x
_atom_site_fract_y
_atom_site_fract_z
_atom_site_U_iso_or_equiv
_atom_site_adp_type
_atom_site_occupancy
_atom_site_symmetry_multiplicity
_atom_site_calc_flag
_atom_site_refinement_flags
_atom_site_disorder_assembly
_atom_site_disorder_group
Tb1 Tb 0.25615(3) 0.22879(3) 0.27328(3) 0.02292(14) Uani 1 1 d . . .
O1' O 0.1741(4) 0.3130(4) 0.3801(3) 0.0278(14) Uani 1 1 d . . .
O2' O 0.3172(4) 0.0893(3) 0.2253(3) 0.0242(13) Uani 1 1 d . . .
N1' N 0.1087(5) 0.4010(5) 0.3675(4) 0.0259(17) Uani 1 1 d . . .
N2' N 0.2953(4) 0.3903(4) 0.2191(4) 0.0207(15) Uani 1 1 d . . .
N3' N 0.3757(5) 0.2551(4) 0.1268(4) 0.0250(16) Uani 1 1 d . . .
N4' N 0.3024(4) 0.0908(4) 0.1555(4) 0.0227(16) Uani 1 1 d . . .
O1 O 0.4007(4) 0.1950(4) 0.3002(3) 0.0287(14) Uani 1 1 d . . .
O2 O 0.1600(4) 0.2958(4) 0.1883(3) 0.0340(15) Uani 1 1 d . . .
N1 N 0.3944(4) 0.2088(4) 0.3725(4) 0.0248(16) Uani 1 1 d . . .
N2 N 0.2545(4) 0.0980(4) 0.4083(4) 0.0233(16) Uani 1 1 d . . .
N3 N 0.1071(4) 0.1595(4) 0.3392(4) 0.0217(16) Uani 1 1 d . . .
N4 N 0.0616(5) 0.3438(5) 0.2146(4) 0.0279(17) Uani 1 1 d . . .
C1 C 0.4309(5) 0.2794(6) 0.3673(5) 0.032(2) Uani 1 1 d . . .
H1 H 0.4616 0.3143 0.3131 0.038 Uiso 1 1 calc R . .
C2 C 0.4236(6) 0.3007(6) 0.4400(5) 0.034(2) Uani 1 1 d . . .
H2 H 0.4464 0.3519 0.4356 0.041 Uiso 1 1 calc R . .
C3 C 0.3831(5) 0.2474(6) 0.5188(5) 0.033(2) Uani 1 1 d . . .
H3 H 0.3784 0.2603 0.5693 0.039 Uiso 1 1 calc R . .
C4 C 0.3501(5) 0.1755(6) 0.5216(5) 0.026(2) Uani 1 1 d . . .
H4 H 0.3228 0.1378 0.5755 0.032 Uiso 1 1 calc R . .
C5 C 0.3543(5) 0.1552(5) 0.4507(5) 0.0211(19) Uani 1 1 d . . .
C6 C 0.3135(5) 0.0790(5) 0.4552(5) 0.0213(19) Uani 1 1 d . . .
C7 C 0.3305(6) -0.0072(5) 0.5142(5) 0.026(2) Uani 1 1 d . . .
H7 H 0.3722 -0.0184 0.5460 0.031 Uiso 1 1 calc R . .
C8 C 0.2872(6) -0.0765(6) 0.5270(5) 0.026(2) Uani 1 1 d . . .
C9 C 0.2240(5) -0.0545(6) 0.4792(5) 0.026(2) Uani 1 1 d . . .
H9 H 0.1923 -0.0999 0.4860 0.031 Uiso 1 1 calc R . .
C10 C 0.2085(5) 0.0330(5) 0.4228(5) 0.0217(19) Uani 1 1 d . . .
C11 C 0.1307(5) 0.0645(6) 0.3797(4) 0.024(2) Uani 1 1 d . . .
C12 C 0.0851(5) 0.0007(5) 0.3827(4) 0.0196(19) Uani 1 1 d . . .
H12 H 0.1055 -0.0654 0.4097 0.023 Uiso 1 1 calc R . .
C13 C 0.0100(5) 0.0328(6) 0.3465(4) 0.0230(19) Uani 1 1 d . . .
C14 C -0.0186(5) 0.1304(5) 0.3104(4) 0.0201(19) Uani 1 1 d . . .
H14 H -0.0717 0.1559 0.2872 0.024 Uiso 1 1 calc R . .
C15 C 0.0305(6) 0.1914(6) 0.3080(5) 0.024(2) Uani 1 1 d . . .
C16 C -0.0055(6) 0.2955(6) 0.2719(5) 0.026(2) Uani 1 1 d . . .
C17 C -0.1045(6) 0.3462(6) 0.2923(5) 0.033(2) Uani 1 1 d . . .
H17 H -0.1527 0.3139 0.3313 0.040 Uiso 1 1 calc R . .
C18 C -0.1365(6) 0.4437(6) 0.2573(5) 0.043(3) Uani 1 1 d . . .
H18 H -0.2057 0.4786 0.2729 0.052 Uiso 1 1 calc R . .
C19 C -0.0657(7) 0.4889(6) 0.1994(6) 0.047(3) Uani 1 1 d . . .
H19 H -0.0858 0.5556 0.1739 0.056 Uiso 1 1 calc R . .
C20 C 0.0339(7) 0.4373(7) 0.1786(6) 0.044(3) Uani 1 1 d . . .
H20 H 0.0829 0.4682 0.1387 0.052 Uiso 1 1 calc R . .
C21 C 0.3060(5) -0.1709(6) 0.5884(5) 0.030(2) Uani 1 1 d . . .
C22 C 0.2964(5) -0.1695(6) 0.6706(5) 0.032(2) Uani 1 1 d . . .
H22 H 0.2808 -0.1103 0.6855 0.038 Uiso 1 1 calc R . .
C23 C 0.3101(6) -0.2572(7) 0.7299(5) 0.041(2) Uani 1 1 d . . .
H23 H 0.3009 -0.2571 0.7862 0.050 Uiso 1 1 calc R . .
C24 C 0.3361(6) -0.3417(7) 0.7081(6) 0.044(3) Uani 1 1 d . . .
H24 H 0.3463 -0.4002 0.7493 0.053 Uiso 1 1 calc R . .
C25 C 0.3483(6) -0.3455(6) 0.6271(6) 0.037(2) Uani 1 1 d . . .
H25 H 0.3682 -0.4055 0.6118 0.044 Uiso 1 1 calc R . .
C26 C 0.3301(5) -0.2573(6) 0.5686(5) 0.034(2) Uani 1 1 d . . .
H26 H 0.3347 -0.2578 0.5136 0.040 Uiso 1 1 calc R . .
C27 C -0.0340(5) -0.0340(5) 0.3410(5) 0.025(2) Uani 1 1 d . . .
C28 C -0.0679(5) -0.0114(6) 0.2730(5) 0.030(2) Uani 1 1 d . . .
H28 H -0.0612 0.0454 0.2303 0.036 Uiso 1 1 calc R . .
C29 C -0.1122(6) -0.0723(6) 0.2671(5) 0.035(2) Uani 1 1 d . . .
H29 H -0.1345 -0.0573 0.2202 0.042 Uiso 1 1 calc R . .
C30 C -0.1230(5) -0.1551(6) 0.3308(5) 0.032(2) Uani 1 1 d . . .
H30 H -0.1531 -0.1963 0.3273 0.039 Uiso 1 1 calc R . .
C31 C -0.0896(5) -0.1776(5) 0.3998(5) 0.026(2) Uani 1 1 d . . .
H31 H -0.0978 -0.2335 0.4434 0.031 Uiso 1 1 calc R . .
C32 C -0.0445(5) -0.1174(6) 0.4040(5) 0.026(2) Uani 1 1 d . . .
H32 H -0.0206 -0.1333 0.4501 0.031 Uiso 1 1 calc R . .
C1' C 0.0110(6) 0.4133(7) 0.4126(5) 0.039(2) Uani 1 1 d . . .
H1' H -0.0098 0.3595 0.4521 0.046 Uiso 1 1 calc R . .
C2' C -0.0590(6) 0.5007(7) 0.4029(5) 0.043(2) Uani 1 1 d . . .
H2' H -0.1278 0.5079 0.4349 0.051 Uiso 1 1 calc R . .
C3' C -0.0284(6) 0.5789(6) 0.3460(6) 0.042(2) Uani 1 1 d . . .
H3' H -0.0761 0.6402 0.3372 0.051 Uiso 1 1 calc R . .
C4' C 0.0728(6) 0.5667(6) 0.3018(5) 0.035(2) Uani 1 1 d . . .
H4' H 0.0948 0.6207 0.2643 0.042 Uiso 1 1 calc R . .
C5' C 0.1413(6) 0.4775(5) 0.3120(5) 0.026(2) Uani 1 1 d . . .
C6' C 0.2506(6) 0.4608(5) 0.2635(5) 0.0219(19) Uani 1 1 d . . .
C7' C 0.2983(6) 0.5189(5) 0.2652(5) 0.026(2) Uani 1 1 d . . .
H7' H 0.2629 0.5677 0.2973 0.032 Uiso 1 1 calc R . .
C8' C 0.4020(6) 0.5043(6) 0.2178(5) 0.029(2) Uani 1 1 d . . .
C9' C 0.4442(6) 0.4391(6) 0.1655(5) 0.023(2) Uani 1 1 d . . .
H9' H 0.5113 0.4319 0.1285 0.028 Uiso 1 1 calc R . .
C10' C 0.3910(6) 0.3842(5) 0.1659(4) 0.023(2) Uani 1 1 d . . .
C11' C 0.4333(6) 0.3151(5) 0.1111(5) 0.026(2) Uani 1 1 d . . .
C12' C 0.5233(6) 0.3107(6) 0.0439(4) 0.025(2) Uani 1 1 d . . .
H12' H 0.5610 0.3519 0.0343 0.030 Uiso 1 1 calc R . .
C13' C 0.5583(5) 0.2480(5) -0.0085(4) 0.0225(19) Uani 1 1 d . . .
C14' C 0.4970(6) 0.1927(6) 0.0029(5) 0.028(2) Uani 1 1 d . . .
H14' H 0.5160 0.1512 -0.0338 0.034 Uiso 1 1 calc R . .
C15' C 0.4061(6) 0.2020(6) 0.0715(5) 0.024(2) Uani 1 1 d . . .
C16' C 0.3422(5) 0.1446(6) 0.0792(5) 0.026(2) Uani 1 1 d . . .
C17' C 0.3232(6) 0.1456(6) 0.0099(5) 0.030(2) Uani 1 1 d . . .
H17' H 0.3497 0.1843 -0.0435 0.036 Uiso 1 1 calc R . .
C18' C 0.2657(6) 0.0910(6) 0.0166(5) 0.031(2) Uani 1 1 d . . .
H18' H 0.2510 0.0936 -0.0313 0.037 Uiso 1 1 calc R . .
C19' C 0.2304(6) 0.0331(6) 0.0938(5) 0.031(2) Uani 1 1 d . . .
H19' H 0.1939 -0.0077 0.0995 0.037 Uiso 1 1 calc R . .
C20' C 0.2487(6) 0.0352(5) 0.1620(5) 0.028(2) Uani 1 1 d . . .
H20' H 0.2231 -0.0036 0.2157 0.034 Uiso 1 1 calc R . .
C21' C 0.4609(6) 0.5529(5) 0.2290(5) 0.027(2) Uani 1 1 d . . .
C22' C 0.4382(6) 0.5718(5) 0.3069(5) 0.030(2) Uani 1 1 d . . .
H22' H 0.3814 0.5575 0.3521 0.036 Uiso 1 1 calc R . .
C23' C 0.4959(6) 0.6108(6) 0.3208(6) 0.043(2) Uani 1 1 d . . .
H23' H 0.4786 0.6237 0.3747 0.052 Uiso 1 1 calc R . .
C24' C 0.5778(6) 0.6307(6) 0.2563(6) 0.042(2) Uani 1 1 d . . .
H24' H 0.6187 0.6560 0.2660 0.050 Uiso 1 1 calc R . .
C25' C 0.6023(6) 0.6147(6) 0.1777(6) 0.032(2) Uani 1 1 d . . .
H25' H 0.6586 0.6307 0.1328 0.039 Uiso 1 1 calc R . .
C26' C 0.5431(6) 0.5742(5) 0.1638(5) 0.029(2) Uani 1 1 d . . .
H26' H 0.5601 0.5619 0.1098 0.034 Uiso 1 1 calc R . .
C27' C 0.6581(6) 0.2380(5) -0.0783(5) 0.025(2) Uani 1 1 d . . .
C28' C 0.7395(6) 0.2398(6) -0.0635(5) 0.041(2) Uani 1 1 d . . .
H28' H 0.7327 0.2491 -0.0109 0.049 Uiso 1 1 calc R . .
C29' C 0.8315(6) 0.2275(7) -0.1283(6) 0.050(3) Uani 1 1 d . . .
H29' H 0.8873 0.2306 -0.1197 0.060 Uiso 1 1 calc R . .
C30' C 0.8440(7) 0.2114(6) -0.2021(6) 0.046(3) Uani 1 1 d . . .
H30' H 0.9078 0.2025 -0.2447 0.055 Uiso 1 1 calc R . .
C31' C 0.7627(6) 0.2078(5) -0.2159(5) 0.037(2) Uani 1 1 d . . .
H31' H 0.7706 0.1975 -0.2685 0.044 Uiso 1 1 calc R . .
C32' C 0.6693(6) 0.2192(5) -0.1525(5) 0.032(2) Uani 1 1 d . . .
H32' H 0.6143 0.2139 -0.1606 0.039 Uiso 1 1 calc R . .
Cl1 Cl 0.75189(19) 0.44878(19) 0.99525(16) 0.0560(8) Uani 1 1 d . . .
O10 O 0.7547(6) 0.3750(6) 1.0671(5) 0.111(3) Uani 1 1 d . . .
O11 O 0.7568(6) 0.5348(6) 0.9999(5) 0.110(3) Uani 1 1 d . . .
O12 O 0.8283(5) 0.4171(5) 0.9209(4) 0.076(2) Uani 1 1 d . . .
O13 O 0.6537(5) 0.4706(5) 0.9867(4) 0.077(2) Uani 1 1 d . . .
Cl2 Cl 0.80451(16) 0.30186(15) 0.53830(13) 0.0330(6) Uani 1 1 d . . .
O20 O 0.7491(4) 0.3859(4) 0.4915(3) 0.0433(16) Uani 1 1 d . . .
O21 O 0.8865(4) 0.2444(4) 0.4804(3) 0.0409(16) Uani 1 1 d . . .
O22 O 0.7389(4) 0.2436(4) 0.5975(3) 0.0437(17) Uani 1 1 d . . .
O23 O 0.8434(4) 0.3300(4) 0.5851(3) 0.0385(16) Uani 1 1 d . . .
Cl3 Cl 0.21022(17) 0.24198(17) 0.79629(16) 0.0441(6) Uani 1 1 d . . .
O30 O 0.1053(4) 0.2628(5) 0.8161(4) 0.0588(19) Uani 1 1 d . . .
O31 O 0.2497(5) 0.2860(7) 0.7117(4) 0.102(3) Uani 1 1 d . . .
O32 O 0.2526(7) 0.1401(6) 0.8109(7) 0.138(4) Uani 1 1 d . . .
O33 O 0.2290(4) 0.2778(4) 0.8506(4) 0.0523(18) Uani 1 1 d . . .
N1S N 0.5142(6) 0.0878(6) 0.8529(6) 0.058(2) Uani 1 1 d . . .
C1S C 0.5380(7) 0.1295(7) 0.6918(5) 0.052(3) Uani 1 1 d . . .
H1S1 H 0.5840 0.1691 0.6607 0.079 Uiso 1 1 calc R . .
H1S2 H 0.4735 0.1648 0.6819 0.079 Uiso 1 1 calc R . .
H1S3 H 0.5665 0.0690 0.6720 0.079 Uiso 1 1 calc R . .
C2S C 0.5230(6) 0.1076(7) 0.7833(7) 0.039(3) Uani 1 1 d . . .
N2S N 0.5763(6) 0.0121(6) 0.3401(5) 0.050(2) Uani 1 1 d . . .
C3S C 0.6170(7) 0.0709(7) 0.1787(6) 0.059(3) Uani 1 1 d . . .
H3S1 H 0.5871 0.0407 0.1590 0.088 Uiso 1 1 calc R . .
H3S2 H 0.6898 0.0530 0.1508 0.088 Uiso 1 1 calc R . .
H3S3 H 0.5890 0.1413 0.1648 0.088 Uiso 1 1 calc R . .
C4S C 0.5952(6) 0.0378(6) 0.2695(7) 0.037(2) Uani 1 1 d . . .

loop_
_atom_site_aniso_label
_atom_site_aniso_U_11
_atom_site_aniso_U_22
_atom_site_aniso_U_33
_atom_site_aniso_U_23
_atom_site_aniso_U_13
_atom_site_aniso_U_12
Tb1 0.0237(2) 0.0190(2) 0.0231(2) -0.00422(17) -0.00459(17) -0.00674(19)
O1' 0.030(3) 0.016(3) 0.029(3) -0.011(3) 0.000(3) -0.003(3)
O2' 0.036(3) 0.017(3) 0.018(3) -0.004(2) -0.010(3) -0.005(3)
N1' 0.023(4) 0.025(4) 0.025(4) -0.011(3) 0.001(3) -0.006(4)
N2' 0.021(4) 0.013(4) 0.023(4) -0.004(3) -0.002(3) -0.005(3)
N3' 0.040(4) 0.006(4) 0.011(4) -0.002(3) -0.006(3) 0.010(3)
N4' 0.026(4) 0.011(4) 0.023(4) -0.008(3) -0.005(3) 0.003(3)
O1 0.028(3) 0.031(4) 0.023(3) -0.008(3) -0.005(3) -0.007(3)
O2 0.022(3) 0.033(4) 0.035(4) 0.003(3) -0.011(3) -0.003(3)
N1 0.017(4) 0.017(4) 0.036(5) -0.003(3) -0.011(3) 0.000(3)
N2 0.016(4) 0.022(4) 0.021(4) -0.007(3) -0.003(3) 0.005(3)
N3 0.023(4) 0.010(4) 0.022(4) -0.002(3) 0.000(3) -0.004(3)
N4 0.037(5) 0.012(4) 0.035(4) 0.003(3) -0.018(4) -0.008(4)
C1 0.019(5) 0.026(5) 0.044(6) -0.008(4) -0.003(4) -0.007(4)
C2 0.027(5) 0.032(6) 0.049(6) -0.003(5) -0.014(4) -0.018(5)
C3 0.030(5) 0.045(6) 0.032(5) -0.008(5) -0.013(4) -0.017(5)
C4 0.018(5) 0.028(5) 0.027(5) -0.008(4) -0.005(4) -0.002(4)
C5 0.011(4) 0.011(4) 0.029(5) 0.002(4) -0.007(4) 0.004(4)
C6 0.017(4) 0.022(5) 0.023(5) -0.010(4) 0.000(4) -0.007(4)
C7 0.031(5) 0.018(5) 0.024(5) -0.002(4) -0.013(4) 0.000(4)
C8 0.023(5) 0.028(5) 0.019(5) -0.006(4) 0.001(4) -0.004(4)
C9 0.014(4) 0.020(5) 0.038(5) -0.008(4) -0.008(4) 0.002(4)
C10 0.017(4) 0.016(5) 0.027(5) -0.013(4) 0.003(4) -0.003(4)
C11 0.016(4) 0.028(5) 0.015(5) -0.003(4) 0.004(4) -0.004(4)
C12 0.021(5) 0.004(4) 0.026(5) 0.000(4) -0.003(4) -0.003(4)
C13 0.021(5) 0.021(5) 0.018(5) -0.002(4) -0.002(4) -0.005(4)
C14 0.016(4) 0.019(5) 0.023(5) -0.003(4) -0.007(4) -0.003(4)
C15 0.016(5) 0.024(5) 0.024(5) -0.006(4) -0.005(4) 0.002(4)
C16 0.020(5) 0.023(5) 0.032(5) -0.002(4) -0.008(4) -0.007(4)
C17 0.030(5) 0.026(6) 0.040(6) -0.005(4) -0.014(4) -0.002(5)
C18 0.030(5) 0.030(6) 0.057(7) -0.007(5) -0.018(5) 0.005(5)
C19 0.064(7) 0.013(5) 0.054(7) 0.006(5) -0.025(6) -0.008(6)
C20 0.038(6) 0.032(6) 0.060(7) 0.002(5) -0.021(5) -0.013(5)
C21 0.015(5) 0.029(6) 0.032(6) 0.013(5) -0.011(4) -0.005(4)
C22 0.026(5) 0.029(6) 0.034(6) 0.003(5) -0.011(4) -0.008(4)
C23 0.032(6) 0.045(7) 0.034(6) 0.003(5) -0.005(4) -0.013(5)
C24 0.034(6) 0.036(7) 0.051(7) 0.024(5) -0.027(5) -0.013(5)
C25 0.025(5) 0.023(6) 0.060(7) 0.001(5) -0.023(5) -0.004(4)
C26 0.021(5) 0.031(6) 0.049(6) 0.002(5) -0.020(4) -0.008(5)
C27 0.024(5) 0.022(5) 0.024(5) -0.006(4) 0.000(4) -0.008(4)
C28 0.019(5) 0.025(5) 0.035(6) -0.003(4) -0.009(4) 0.000(4)
C29 0.031(5) 0.035(6) 0.043(6) -0.009(5) -0.017(4) -0.007(5)
C30 0.019(5) 0.032(6) 0.042(6) -0.009(5) -0.007(4) -0.004(4)
C31 0.028(5) 0.015(5) 0.033(5) -0.003(4) -0.005(4) -0.011(4)
C32 0.017(4) 0.033(5) 0.025(5) -0.015(4) 0.002(4) -0.005(4)
C1' 0.031(6) 0.037(6) 0.041(6) -0.015(5) 0.000(5) -0.010(5)
C2' 0.014(5) 0.036(6) 0.060(7) -0.021(5) 0.002(4) 0.002(5)
C3' 0.036(6) 0.016(5) 0.067(7) -0.011(5) -0.023(5) 0.009(5)
C4' 0.020(5) 0.017(5) 0.053(6) -0.004(4) -0.008(4) 0.003(4)
C5' 0.025(5) 0.013(5) 0.028(5) -0.005(4) -0.002(4) -0.001(4)
C6' 0.028(5) 0.015(5) 0.024(5) 0.006(4) -0.013(4) -0.010(4)
C7' 0.034(5) 0.011(5) 0.028(5) -0.006(4) -0.010(4) 0.000(4)
C8' 0.031(5) 0.028(5) 0.024(5) 0.009(4) -0.009(4) -0.017(5)
C9' 0.023(5) 0.022(5) 0.015(5) -0.003(4) -0.001(4) -0.005(4)
C10' 0.032(5) 0.016(5) 0.017(5) -0.005(4) -0.001(4) -0.011(4)
C11' 0.029(5) 0.014(5) 0.025(5) 0.004(4) -0.009(4) -0.003(4)
C12' 0.027(5) 0.025(5) 0.022(5) 0.000(4) -0.006(4) -0.011(4)
C13' 0.026(5) 0.017(5) 0.010(4) 0.001(4) -0.002(4) 0.001(4)
C14' 0.029(5) 0.027(5) 0.023(5) -0.001(4) -0.011(4) -0.003(4)
C15' 0.027(5) 0.029(5) 0.015(5) 0.001(4) -0.008(4) -0.011(4)
C16' 0.020(5) 0.025(5) 0.023(5) -0.012(4) 0.001(4) -0.001(4)
C17' 0.033(5) 0.025(5) 0.023(5) -0.004(4) -0.004(4) -0.006(4)
C18' 0.037(5) 0.030(5) 0.029(5) -0.008(4) -0.017(4) -0.003(5)
C19' 0.031(5) 0.029(5) 0.031(5) -0.011(4) -0.010(4) -0.003(4)
C20' 0.037(5) 0.016(5) 0.025(5) 0.002(4) -0.006(4) -0.009(4)
C21' 0.032(5) 0.015(5) 0.031(5) 0.001(4) -0.014(4) -0.006(4)
C22' 0.026(5) 0.015(5) 0.043(6) -0.008(4) -0.008(4) -0.002(4)
C23' 0.039(6) 0.040(6) 0.059(7) -0.034(5) -0.009(5) -0.007(5)
C24' 0.029(6) 0.035(6) 0.065(7) -0.018(5) -0.016(5) -0.007(5)
C25' 0.021(5) 0.011(5) 0.045(6) 0.008(4) -0.011(4) 0.004(4)
C26' 0.033(5) 0.014(5) 0.034(5) 0.001(4) -0.011(4) -0.007(4)
C27' 0.031(5) 0.013(5) 0.023(5) -0.004(4) -0.002(4) -0.006(4)
C28' 0.039(6) 0.041(6) 0.026(5) -0.005(4) 0.004(5) -0.012(5)
C29' 0.029(6) 0.058(7) 0.044(6) -0.018(6) 0.009(5) -0.010(5)
C30' 0.038(6) 0.024(6) 0.049(7) -0.012(5) 0.017(5) -0.013(5)
C31' 0.039(6) 0.022(6) 0.027(5) -0.005(4) 0.006(4) -0.005(5)
C32' 0.030(5) 0.019(5) 0.036(6) -0.007(4) -0.004(4) 0.000(4)
Cl1 0.0508(17) 0.0491(18) 0.0526(18) -0.0045(14) 0.0025(14) -0.0252(15)
O10 0.131(7) 0.092(7) 0.055(5) 0.042(5) -0.039(5) -0.018(6)
O11 0.103(7) 0.130(8) 0.106(7) -0.078(6) 0.043(5) -0.080(6)
O12 0.053(5) 0.084(6) 0.074(5) -0.038(4) 0.021(4) -0.030(4)
O13 0.056(5) 0.086(6) 0.090(6) -0.030(5) -0.016(4) -0.020(5)
Cl2 0.0329(13) 0.0268(13) 0.0336(13) -0.0080(11) -0.0052(11) -0.0078(11)
O20 0.044(4) 0.019(3) 0.052(4) -0.008(3) -0.015(3) 0.004(3)
O21 0.037(4) 0.037(4) 0.040(4) -0.016(3) -0.003(3) -0.006(3)
O22 0.044(4) 0.040(4) 0.044(4) -0.005(3) -0.002(3) -0.025(3)
O23 0.040(4) 0.042(4) 0.039(4) -0.012(3) -0.006(3) -0.022(3)
Cl3 0.0426(15) 0.0376(16) 0.0606(18) -0.0211(13) -0.0286(13) 0.0015(13)
O30 0.043(4) 0.071(5) 0.075(5) -0.022(4) -0.023(3) -0.020(4)
O31 0.060(5) 0.230(11) 0.035(5) -0.034(6) 0.000(4) -0.075(6)
O32 0.173(9) 0.051(6) 0.224(11) -0.065(6) -0.158(9) 0.064(6)
O33 0.066(4) 0.060(5) 0.053(4) -0.010(4) -0.032(3) -0.029(4)
N1S 0.048(5) 0.055(6) 0.058(6) -0.023(5) -0.019(5) 0.010(5)
C1S 0.054(6) 0.044(7) 0.046(7) -0.010(5) -0.013(5) -0.004(5)
C2S 0.020(5) 0.037(6) 0.056(7) -0.018(6) -0.011(5) 0.001(5)
N2S 0.049(5) 0.038(5) 0.058(6) -0.016(5) -0.026(5) 0.005(4)
C3S 0.062(7) 0.034(6) 0.060(7) -0.016(5) -0.015(6) 0.006(5)
C4S 0.041(6) 0.015(5) 0.046(7) -0.002(5) -0.021(5) 0.004(5)

loop_
_atom_type_symbol
_atom_type_description
_atom_type_scat_dispersion_real
_atom_type_scat_dispersion_imag
_atom_type_scat_source
C C 0.0033 0.0016 'International Tables Vol C Tables 4.2.6.8 and 6.1.1.4'
H H 0.0000 0.0000 'International Tables Vol C Tables 4.2.6.8 and 6.1.1.4'
N N 0.0061 0.0033 'International Tables Vol C Tables 4.2.6.8 and 6.1.1.4'
O O 0.0106 0.0060 'International Tables Vol C Tables 4.2.6.8 and 6.1.1.4'
Cl Cl 0.1484 0.1585 'International Tables Vol C Tables 4.2.6.8 and 6.1.1.4'
Tb Tb -0.1723 4.1537 'International Tables Vol C Tables 4.2.6.8 and 6.1.1.4'

loop_
_geom_angle_atom_site_label_1
_geom_angle_atom_site_label_2
_geom_angle_atom_site_label_3
_geom_angle
_geom_angle_site_symmetry_1
_geom_angle_site_symmetry_3
_geom_angle_publ_flag
O2 Tb1 O1 152.30(16) . . ?
O2 Tb1 O2' 89.41(19) . . ?
O1 Tb1 O2' 90.79(19) . . ?
O2 Tb1 O1' 104.4(2) . . ?
O1 Tb1 O1' 87.95(19) . . ?
O2' Tb1 O1' 151.88(16) . . ?
O2 Tb1 N3' 75.02(19) . . ?
O1 Tb1 N3' 78.80(19) . . ?
O2' Tb1 N3' 71.49(18) . . ?
O1' Tb1 N3' 135.38(18) . . ?
O2 Tb1 N2 134.86(18) . . ?
O1 Tb1 N2 71.81(18) . . ?
O2' Tb1 N2 77.00(18) . . ?
O1' Tb1 N2 75.94(19) . . ?
N3' Tb1 N2 136.13(19) . . ?
O2 Tb1 N2' 84.83(19) . . ?
O1 Tb1 N2' 75.72(18) . . ?
O2' Tb1 N2' 135.40(17) . . ?
O1' Tb1 N2' 71.19(17) . . ?
N3' Tb1 N2' 64.3(2) . . ?
N2 Tb1 N2' 134.0(2) . . ?
O2 Tb1 N3 71.10(18) . . ?
O1 Tb1 N3 135.54(18) . . ?
O2' Tb1 N3 76.16(18) . . ?
O1' Tb1 N3 85.19(17) . . ?
N3' Tb1 N3 132.7(2) . . ?
N2 Tb1 N3 63.90(19) . . ?
N2' Tb1 N3 140.91(19) . . ?
N1' O1' Tb1 119.8(4) . . ?
N4' O2' Tb1 119.3(4) . . ?
O1' N1' C1' 118.9(6) . . ?
O1' N1' C5' 120.5(6) . . ?
C1' N1' C5' 120.6(7) . . ?
C6' N2' C10' 116.8(6) . . ?
C6' N2' Tb1 123.5(4) . . ?
C10' N2' Tb1 113.2(5) . . ?
C15' N3' C11' 116.8(6) . . ?
C15' N3' Tb1 125.7(5) . . ?
C11' N3' Tb1 115.4(5) . . ?
O2' N4' C20' 118.7(6) . . ?
O2' N4' C16' 121.1(6) . . ?
C20' N4' C16' 120.2(7) . . ?
N1 O1 Tb1 118.6(4) . . ?
N4 O2 Tb1 123.6(4) . . ?
O1 N1 C1 117.3(6) . . ?
O1 N1 C5 123.2(6) . . ?
C1 N1 C5 119.5(7) . . ?
C10 N2 C6 118.4(6) . . ?
C10 N2 Tb1 116.5(5) . . ?
C6 N2 Tb1 123.6(5) . . ?
C15 N3 C11 116.8(6) . . ?
C15 N3 Tb1 123.6(4) . . ?
C11 N3 Tb1 113.2(5) . . ?
C20 N4 O2 117.1(6) . . ?
C20 N4 C16 122.7(7) . . ?
O2 N4 C16 120.1(6) . . ?
N1 C1 C2 120.8(7) . . ?
N1 C1 H1 119.6 . . ?
C2 C1 H1 119.6 . . ?
C3 C2 C1 120.0(7) . . ?
C3 C2 H2 120.0 . . ?
C1 C2 H2 120.0 . . ?
C4 C3 C2 117.6(8) . . ?
C4 C3 H3 121.2 . . ?
C2 C3 H3 121.2 . . ?
C3 C4 C5 123.2(7) . . ?
C3 C4 H4 118.4 . . ?
C5 C4 H4 118.4 . . ?
C4 C5 N1 118.8(7) . . ?
C4 C5 C6 122.4(6) . . ?
N1 C5 C6 118.7(7) . . ?
N2 C6 C7 121.6(7) . . ?
N2 C6 C5 120.5(7) . . ?
C7 C6 C5 117.7(7) . . ?
C8 C7 C6 120.5(7) . . ?
C8 C7 H7 119.7 . . ?
C6 C7 H7 119.7 . . ?
C7 C8 C9 117.0(7) . . ?
C7 C8 C21 121.8(7) . . ?
C9 C8 C21 121.2(7) . . ?
C10 C9 C8 119.8(7) . . ?
C10 C9 H9 120.1 . . ?
C8 C9 H9 120.1 . . ?
N2 C10 C9 122.4(7) . . ?
N2 C10 C11 116.2(7) . . ?
C9 C10 C11 121.1(7) . . ?
N3 C11 C12 122.4(7) . . ?
N3 C11 C10 115.9(7) . . ?
C12 C11 C10 121.7(7) . . ?
C13 C12 C11 120.5(7) . . ?
C13 C12 H12 119.8 . . ?
C11 C12 H12 119.8 . . ?
C14 C13 C12 117.1(7) . . ?
C14 C13 C27 120.4(7) . . ?
C12 C13 C27 122.3(7) . . ?
C13 C14 C15 120.2(7) . . ?
C13 C14 H14 119.9 . . ?
C15 C14 H14 119.9 . . ?
N3 C15 C14 122.8(7) . . ?
N3 C15 C16 119.1(7) . . ?
C14 C15 C16 118.1(7) . . ?
C17 C16 N4 117.7(7) . . ?
C17 C16 C15 122.6(7) . . ?
N4 C16 C15 119.7(7) . . ?
C16 C17 C18 121.5(8) . . ?
C16 C17 H17 119.2 . . ?
C18 C17 H17 119.2 . . ?
C19 C18 C17 118.5(8) . . ?
C19 C18 H18 120.8 . . ?
C17 C18 H18 120.8 . . ?
C20 C19 C18 119.8(8) . . ?
C20 C19 H19 120.1 . . ?
C18 C19 H19 120.1 . . ?
N4 C20 C19 119.8(8) . . ?
N4 C20 H20 120.1 . . ?
C19 C20 H20 120.1 . . ?
C26 C21 C22 119.3(7) . . ?
C26 C21 C8 122.7(8) . . ?
C22 C21 C8 118.0(8) . . ?
C23 C22 C21 118.6(8) . . ?
C23 C22 H22 120.7 . . ?
C21 C22 H22 120.7 . . ?
C24 C23 C22 120.9(9) . . ?
C24 C23 H23 119.6 . . ?
C22 C23 H23 119.6 . . ?
C23 C24 C25 121.8(8) . . ?
C23 C24 H24 119.1 . . ?
C25 C24 H24 119.1 . . ?
C24 C25 C26 117.4(9) . . ?
C24 C25 H25 121.3 . . ?
C26 C25 H25 121.3 . . ?
C21 C26 C25 121.9(9) . . ?
C21 C26 H26 119.1 . . ?
C25 C26 H26 119.1 . . ?
C28 C27 C32 119.7(7) . . ?
C28 C27 C13 119.1(7) . . ?
C32 C27 C13 121.3(7) . . ?
C27 C28 C29 120.4(7) . . ?
C27 C28 H28 119.8 . . ?
C29 C28 H28 119.8 . . ?
C30 C29 C28 119.4(8) . . ?
C30 C29 H29 120.3 . . ?
C28 C29 H29 120.3 . . ?
C29 C30 C31 120.3(8) . . ?
C29 C30 H30 119.8 . . ?
C31 C30 H30 119.8 . . ?
C32 C31 C30 119.5(7) . . ?
C32 C31 H31 120.2 . . ?
C30 C31 H31 120.2 . . ?
C31 C32 C27 120.7(8) . . ?
C31 C32 H32 119.7 . . ?
C27 C32 H32 119.7 . . ?
N1' C1' C2' 121.7(7) . . ?
N1' C1' H1' 119.1 . . ?
C2' C1' H1' 119.1 . . ?
C1' C2' C3' 119.0(7) . . ?
C1' C2' H2' 120.5 . . ?
C3' C2' H2' 120.5 . . ?
C2' C3' C4' 119.2(8) . . ?
C2' C3' H3' 120.4 . . ?
C4' C3' H3' 120.4 . . ?
C5' C4' C3' 120.5(7) . . ?
C5' C4' H4' 119.8 . . ?
C3' C4' H4' 119.8 . . ?
N1' C5' C4' 119.0(7) . . ?
N1' C5' C6' 118.8(7) . . ?
C4' C5' C6' 122.1(6) . . ?
N2' C6' C7' 124.5(7) . . ?
N2' C6' C5' 117.1(6) . . ?
C7' C6' C5' 118.4(7) . . ?
C6' C7' C8' 118.5(7) . . ?
C6' C7' H7' 120.8 . . ?
C8' C7' H7' 120.8 . . ?
C9' C8' C7' 116.4(7) . . ?
C9' C8' C21' 122.9(7) . . ?
C7' C8' C21' 120.5(8) . . ?
C10' C9' C8' 121.5(7) . . ?
C10' C9' H9' 119.2 . . ?
C8' C9' H9' 119.2 . . ?
N2' C10' C9' 121.5(7) . . ?
N2' C10' C11' 115.7(6) . . ?
C9' C10' C11' 122.8(7) . . ?
C12' C11' N3' 120.6(7) . . ?
C12' C11' C10' 123.1(7) . . ?
N3' C11' C10' 116.3(6) . . ?
C13' C12' C11' 121.5(7) . . ?
C13' C12' H12' 119.3 . . ?
C11' C12' H12' 119.3 . . ?
C12' C13' C14' 118.1(7) . . ?
C12' C13' C27' 122.4(7) . . ?
C14' C13' C27' 119.5(7) . . ?
C15' C14' C13' 117.1(7) . . ?
C15' C14' H14' 121.4 . . ?
C13' C14' H14' 121.4 . . ?
N3' C15' C14' 125.4(7) . . ?
N3' C15' C16' 119.5(7) . . ?
C14' C15' C16' 115.1(7) . . ?
N4' C16' C17' 119.1(7) . . ?
N4' C16' C15' 120.0(7) . . ?
C17' C16' C15' 120.9(7) . . ?
C16' C17' C18' 121.0(7) . . ?
C16' C17' H17' 119.5 . . ?
C18' C17' H17' 119.5 . . ?
C19' C18' C17' 118.8(8) . . ?
C19' C18' H18' 120.6 . . ?
C17' C18' H18' 120.6 . . ?
C20' C19' C18' 118.8(8) . . ?
C20' C19' H19' 120.6 . . ?
C18' C19' H19' 120.6 . . ?
N4' C20' C19' 122.0(7) . . ?
N4' C20' H20' 119.0 . . ?
C19' C20' H20' 119.0 . . ?
C26' C21' C22' 118.7(7) . . ?
C26' C21' C8' 120.6(8) . . ?
C22' C21' C8' 120.5(7) . . ?
C23' C22' C21' 121.8(7) . . ?
C23' C22' H22' 119.1 . . ?
C21' C22' H22' 119.1 . . ?
C24' C23' C22' 119.2(9) . . ?
C24' C23' H23' 120.4 . . ?
C22' C23' H23' 120.4 . . ?
C23' C24' C25' 121.1(8) . . ?
C23' C24' H24' 119.4 . . ?
C25' C24' H24' 119.4 . . ?
C24' C25' C26' 119.5(7) . . ?
C24' C25' H25' 120.3 . . ?
C26' C25' H25' 120.3 . . ?
C21' C26' C25' 119.6(8) . . ?
C21' C26' H26' 120.2 . . ?
C25' C26' H26' 120.2 . . ?
C32' C27' C28' 120.8(7) . . ?
C32' C27' C13' 119.8(7) . . ?
C28' C27' C13' 119.2(8) . . ?
C27' C28' C29' 118.0(9) . . ?
C27' C28' H28' 121.0 . . ?
C29' C28' H28' 121.0 . . ?
C30' C29' C28' 122.3(9) . . ?
C30' C29' H29' 118.8 . . ?
C28' C29' H29' 118.8 . . ?
C29' C30' C31' 119.4(8) . . ?
C29' C30' H30' 120.3 . . ?
C31' C30' H30' 120.3 . . ?
C30' C31' C32' 120.1(9) . . ?
C30' C31' H31' 119.9 . . ?
C32' C31' H31' 119.9 . . ?
C27' C32' C31' 119.2(8) . . ?
C27' C32' H32' 120.4 . . ?
C31' C32' H32' 120.4 . . ?
O10 Cl1 O11 115.2(6) . . ?
O10 Cl1 O12 110.8(5) . . ?
O11 Cl1 O12 110.2(4) . . ?
O10 Cl1 O13 105.7(5) . . ?
O11 Cl1 O13 106.2(5) . . ?
O12 Cl1 O13 108.4(5) . . ?
O20 Cl2 O23 110.4(3) . . ?
O20 Cl2 O21 109.7(3) . . ?
O23 Cl2 O21 109.7(3) . . ?
O20 Cl2 O22 109.4(3) . . ?
O23 Cl2 O22 109.0(3) . . ?
O21 Cl2 O22 108.6(3) . . ?
O31 Cl3 O32 111.6(6) . . ?
O31 Cl3 O30 108.6(4) . . ?
O32 Cl3 O30 108.0(5) . . ?
O31 Cl3 O33 110.1(4) . . ?
O32 Cl3 O33 108.7(4) . . ?
O30 Cl3 O33 109.8(4) . . ?
C2S C1S H1S1 109.5 . . ?
C2S C1S H1S2 109.5 . . ?
H1S1 C1S H1S2 109.5 . . ?
C2S C1S H1S3 109.5 . . ?
H1S1 C1S H1S3 109.5 . . ?
H1S2 C1S H1S3 109.5 . . ?
N1S C2S C1S 177.5(11) . . ?
C4S C3S H3S1 109.5 . . ?
C4S C3S H3S2 109.5 . . ?
H3S1 C3S H3S2 109.5 . . ?
C4S C3S H3S3 109.5 . . ?
H3S1 C3S H3S3 109.5 . . ?
H3S2 C3S H3S3 109.5 . . ?
N2S C4S C3S 178.5(10) . . ?

loop_
_geom_bond_atom_site_label_1
_geom_bond_atom_site_label_2
_geom_bond_distance
_geom_bond_site_symmetry_2
_geom_bond_publ_flag
Tb1 O2 2.253(5) . ?
Tb1 O1 2.282(5) . ?
Tb1 O2' 2.290(5) . ?
Tb1 O1' 2.301(5) . ?
Tb1 N3' 2.489(6) . ?
Tb1 N2 2.544(6) . ?
Tb1 N2' 2.555(5) . ?
Tb1 N3 2.566(5) . ?
O1' N1' 1.342(7) . ?
O2' N4' 1.337(7) . ?
N1' C1' 1.345(9) . ?
N1' C5' 1.366(8) . ?
N2' C6' 1.352(9) . ?
N2' C10' 1.364(8) . ?
N3' C15' 1.312(9) . ?
N3' C11' 1.406(9) . ?
N4' C20' 1.354(9) . ?
N4' C16' 1.355(8) . ?
O1 N1 1.329(7) . ?
O2 N4 1.349(7) . ?
N1 C1 1.369(9) . ?
N1 C5 1.374(8) . ?
N2 C10 1.339(8) . ?
N2 C6 1.357(9) . ?
N3 C15 1.350(9) . ?
N3 C11 1.366(9) . ?
N4 C20 1.332(10) . ?
N4 C16 1.366(8) . ?
C1 C2 1.387(10) . ?
C1 H1 0.9500 . ?
C2 C3 1.382(10) . ?
C2 H2 0.9500 . ?
C3 C4 1.367(10) . ?
C3 H3 0.9500 . ?
C4 C5 1.368(10) . ?
C4 H4 0.9500 . ?
C5 C6 1.499(10) . ?
C6 C7 1.387(9) . ?
C7 C8 1.378(10) . ?
C7 H7 0.9500 . ?
C8 C9 1.411(10) . ?
C8 C21 1.492(10) . ?
C9 C10 1.377(10) . ?
C9 H9 0.9500 . ?
C10 C11 1.511(10) . ?
C11 C12 1.390(10) . ?
C12 C13 1.388(10) . ?
C12 H12 0.9500 . ?
C13 C14 1.384(10) . ?
C13 C27 1.480(10) . ?
C14 C15 1.399(10) . ?
C14 H14 0.9500 . ?
C15 C16 1.476(10) . ?
C16 C17 1.361(10) . ?
C17 C18 1.384(11) . ?
C17 H17 0.9500 . ?
C18 C19 1.378(10) . ?
C18 H18 0.9500 . ?
C19 C20 1.372(11) . ?
C19 H19 0.9500 . ?
C20 H20 0.9500 . ?
C21 C26 1.365(11) . ?
C21 C22 1.410(11) . ?
C22 C23 1.399(10) . ?
C22 H22 0.9500 . ?
C23 C24 1.347(12) . ?
C23 H23 0.9500 . ?
C24 C25 1.389(11) . ?
C24 H24 0.9500 . ?
C25 C26 1.405(10) . ?
C25 H25 0.9500 . ?
C26 H26 0.9500 . ?
C27 C28 1.391(10) . ?
C27 C32 1.398(9) . ?
C28 C29 1.406(10) . ?
C28 H28 0.9500 . ?
C29 C30 1.397(10) . ?
C29 H29 0.9500 . ?
C30 C31 1.403(10) . ?
C30 H30 0.9500 . ?
C31 C32 1.391(10) . ?
C31 H31 0.9500 . ?
C32 H32 0.9500 . ?
C1' C2' 1.362(11) . ?
C1' H1' 0.9500 . ?
C2' C3' 1.381(10) . ?
C2' H2' 0.9500 . ?
C3' C4' 1.387(10) . ?
C3' H3' 0.9500 . ?
C4' C5' 1.371(10) . ?
C4' H4' 0.9500 . ?
C5' C6' 1.495(10) . ?
C6' C7' 1.375(10) . ?
C7' C8' 1.424(10) . ?
C7' H7' 0.9500 . ?
C8' C9' 1.388(11) . ?
C8' C21' 1.483(10) . ?
C9' C10' 1.384(10) . ?
C9' H9' 0.9500 . ?
C10' C11' 1.465(10) . ?
C11' C12' 1.396(9) . ?
C12' C13' 1.372(10) . ?
C12' H12' 0.9500 . ?
C13' C14' 1.416(10) . ?
C13' C27' 1.509(10) . ?
C14' C15' 1.415(10) . ?
C14' H14' 0.9500 . ?
C15' C16' 1.498(10) . ?
C16' C17' 1.369(10) . ?
C17' C18' 1.389(10) . ?
C17' H17' 0.9500 . ?
C18' C19' 1.376(10) . ?
C18' H18' 0.9500 . ?
C19' C20' 1.361(10) . ?
C19' H19' 0.9500 . ?
C20' H20' 0.9500 . ?
C21' C26' 1.375(9) . ?
C21' C22' 1.383(10) . ?
C22' C23' 1.378(10) . ?
C22' H22' 0.9500 . ?
C23' C24' 1.362(10) . ?
C23' H23' 0.9500 . ?
C24' C25' 1.368(11) . ?
C24' H24' 0.9500 . ?
C25' C26' 1.417(11) . ?
C25' H25' 0.9500 . ?
C26' H26' 0.9500 . ?
C27' C32' 1.370(10) . ?
C27' C28' 1.389(11) . ?
C28' C29' 1.396(10) . ?
C28' H28' 0.9500 . ?
C29' C30' 1.337(12) . ?
C29' H29' 0.9500 . ?
C30' C31' 1.390(11) . ?
C30' H30' 0.9500 . ?
C31' C32' 1.397(10) . ?
C31' H31' 0.9500 . ?
C32' H32' 0.9500 . ?
Cl1 O10 1.389(6) . ?
Cl1 O11 1.389(8) . ?
Cl1 O12 1.437(7) . ?
Cl1 O13 1.469(7) . ?
Cl2 O20 1.437(6) . ?
Cl2 O23 1.445(5) . ?
Cl2 O21 1.449(6) . ?
Cl2 O22 1.452(5) . ?
Cl3 O31 1.397(6) . ?
Cl3 O32 1.419(8) . ?
Cl3 O30 1.421(6) . ?
Cl3 O33 1.426(6) . ?
N1S C2S 1.127(10) . ?
C1S C2S 1.475(12) . ?
C1S H1S1 0.9800 . ?
C1S H1S2 0.9800 . ?
C1S H1S3 0.9800 . ?
N2S C4S 1.121(10) . ?
C3S C4S 1.446(12) . ?
C3S H3S1 0.9800 . ?
C3S H3S2 0.9800 . ?
C3S H3S3 0.9800 . ?
